data_7711979
loop_
_publ_author_name
'Mekhail, Magy A.'
'Pota, Kristof'
'Kharel, Sugam'
'Freire, David M.'
'Green, Kayla N.'

_publ_section_title
;
 Pyridine modifications regulate the electronics and reactivity of
 Fe-pyridinophane complexes.
;
_journal_issue 4
_journal_name_full 'Dalton transactions (Cambridge, England : 2003)'
_journal_page_first 892
_journal_page_last 901
_journal_paper_doi 10.1039/d2dt03485a
_journal_volume 52
_journal_year 2023
_chemical_formula_moiety 'C11 H17 Cl2 Fe I N4, 0.667(C F3 O3 S), 0.333(C F3.044 O3.118 S)'
_chemical_formula_sum 'C12 H17 Cl2 F3.01 Fe I N4 O3.04 S'
_chemical_formula_weight 608.58
_space_group_crystal_system monoclinic
_space_group_IT_number 14
_space_group_name_Hall '-P 2yn'
_space_group_name_H-M_alt 'P 1 21/n 1'
_atom_sites_solution_hydrogens geom
_audit_creation_date 2021-12-03
_audit_creation_method
;
Olex2 1.5
(compiled 2021.10.07 svn.r9718050b for OlexSys, GUI svn.r6410)
;
_audit_update_record
;
2021-12-06 deposited with the CCDC.	2022-12-20 downloaded from the CCDC.
;
_cell_angle_alpha 90
_cell_angle_beta 111.259(2)
_cell_angle_gamma 90
_cell_formula_units_Z 12
_cell_length_a 25.1399(17)
_cell_length_b 8.2657(5)
_cell_length_c 31.080(2)
_cell_measurement_reflns_used 9534
_cell_measurement_temperature 100.0
_cell_measurement_theta_max 29.63
_cell_measurement_theta_min 3.02
_cell_volume 6018.9(7)
_computing_cell_refinement 'SAINT V8.38A (Bruker, 2018)'
_computing_data_reduction 'SAINT V8.38A (Bruker, 2018)'
_computing_molecular_graphics 'Olex2 1.5 (Dolomanov et al., 2009)'
_computing_publication_material 'Olex2 1.5 (Dolomanov et al., 2009)'
_computing_structure_refinement 'SHELXL 2018/3 (Sheldrick, 2015)'
_computing_structure_solution 'SHELXT 2018/2 (Sheldrick, 2018)'
_diffrn_ambient_temperature 100.00
_diffrn_measured_fraction_theta_full 0.998
_diffrn_measured_fraction_theta_max 0.997
_diffrn_measurement_device_type 'Bruker APEX-II CCD'
_diffrn_measurement_method '\f and \w scans'
_diffrn_radiation_type MoK\a
_diffrn_radiation_wavelength 0.71073
_diffrn_reflns_av_R_equivalents 0.0534
_diffrn_reflns_av_unetI/netI 0.0162
_diffrn_reflns_Laue_measured_fraction_full 0.998
_diffrn_reflns_Laue_measured_fraction_max 0.997
_diffrn_reflns_limit_h_max 34
_diffrn_reflns_limit_h_min -34
_diffrn_reflns_limit_k_max 11
_diffrn_reflns_limit_k_min -11
_diffrn_reflns_limit_l_max 43
_diffrn_reflns_limit_l_min -43
_diffrn_reflns_number 386474
_diffrn_reflns_point_group_measured_fraction_full 0.998
_diffrn_reflns_point_group_measured_fraction_max 0.997
_diffrn_reflns_theta_full 25.242
_diffrn_reflns_theta_max 29.627
_diffrn_reflns_theta_min 2.814
_exptl_absorpt_coefficient_mu 2.705
_exptl_absorpt_correction_T_max 0.7459
_exptl_absorpt_correction_T_min 0.6267
_exptl_absorpt_correction_type multi-scan
_exptl_absorpt_process_details
;
SADABS-2016/2 (Bruker,2016/2) was used for absorption correction.
wR2(int) was 0.0831 before and 0.0615 after correction.
The Ratio of minimum to maximum transmission is 0.8402.
The \l/2 correction factor is Not present.
;
_exptl_crystal_colour 'clear orangish yellow'
_exptl_crystal_colour_lustre clear
_exptl_crystal_colour_modifier orangish
_exptl_crystal_colour_primary yellow
_exptl_crystal_density_diffrn 2.015
_exptl_crystal_description prism
_exptl_crystal_F_000 3568
_exptl_crystal_size_max 0.489
_exptl_crystal_size_mid 0.224
_exptl_crystal_size_min 0.074
_refine_diff_density_max 1.000
_refine_diff_density_min -0.765
_refine_diff_density_rms 0.115
_refine_ls_extinction_coef 0.000055(16)
_refine_ls_extinction_expression Fc^*^=kFc[1+0.001xFc^2^\l^3^/sin(2\q)]^-1/4^
_refine_ls_extinction_method 'SHELXL-2018/3 (Sheldrick 2018)'
_refine_ls_goodness_of_fit_ref 1.257
_refine_ls_hydrogen_treatment constr
_refine_ls_matrix_type full
_refine_ls_number_parameters 849
_refine_ls_number_reflns 16935
_refine_ls_number_restraints 19
_refine_ls_restrained_S_all 1.257
_refine_ls_R_factor_all 0.0410
_refine_ls_R_factor_gt 0.0371
_refine_ls_shift/su_max 0.004
_refine_ls_shift/su_mean 0.000
_refine_ls_structure_factor_coef Fsqd
_refine_ls_weighting_details 'w=1/[\s^2^(Fo^2^)+(0.0116P)^2^+22.0427P] where P=(Fo^2^+2Fc^2^)/3'
_refine_ls_weighting_scheme calc
_refine_ls_wR_factor_gt 0.0700
_refine_ls_wR_factor_ref 0.0713
_reflns_Friedel_coverage 0.000
_reflns_number_gt 15770
_reflns_number_total 16935
_reflns_threshold_expression 'I > 2\s(I)'
_cod_data_source_file d2dt03485a2.cif
_cod_data_source_block mm_ii_new
_cod_depositor_comments 'Adding full bibliography for 7711977--7711979.cif.'
_cod_database_code 7711979
_shelx_shelxl_version_number 2018/3
_shelx_space_group_comment
;
The symmetry employed for this shelxl refinement is uniquely defined
by the following loop, which should always be used as a source of
symmetry information in preference to the above space-group names.
They are only intended as comments.
;
_shelx_estimated_absorpt_t_max 0.825
_shelx_estimated_absorpt_t_min 0.351
_olex2_refinement_description
;
1. Fixed Uiso
 At 1.2 times of:
  All C(H) groups, All C(H,H) groups, All N(H) groups
2. Restrained distances
 S00F-O01F \\sim S00G-O01G
 with sigma of 0.02
 O023-O10 \\sim O0-O10A
 with sigma of 0.04
 S00F-O023 \\sim S00G-O0
 with sigma of 0.02
 S00F-C029 \\sim S00G-C0
 with sigma of 0.02
 S00F-O10 \\sim S00G-O10A
 with sigma of 0.02
 F00R-C029 \\sim F00S-C0
 with sigma of 0.02
 O01F-C029 \\sim O01G-C0
 with sigma of 0.04
 F021-C029 \\sim F1-C0
 with sigma of 0.02
 F027-C029 \\sim F0-C0
 with sigma of 0.02
 O01F-O023 \\sim O01G-O0
 with sigma of 0.04
 O01F-O10 \\sim O01G-O10A
 with sigma of 0.04
 F021-F027 \\sim F1-F0
 with sigma of 0.04
 O023-C029 \\sim O0-C0
 with sigma of 0.04
 S00F-F00R \\sim S00G-F00S
 with sigma of 0.04
 S00F-F021 \\sim S00G-F1
 with sigma of 0.04
 S00F-F027 \\sim S00G-F0
 with sigma of 0.04
 C029-O10 \\sim C0-O10A
 with sigma of 0.04
 F00R-F021 \\sim F00S-F1
 with sigma of 0.04
 F00R-F027 \\sim F00S-F0
 with sigma of 0.04
3. Others
 Sof(O10A)=Sof(O01G)=Sof(S00G)=Sof(O0)=Sof(C0)=Sof(F0)=Sof(F1)=Sof(F00S)=1-
 FVAR(1)
 Sof(S00F)=Sof(F00R)=Sof(O01F)=Sof(F021)=Sof(O023)=Sof(F027)=Sof(C029)=
 Sof(O10)=FVAR(1)
4.a Ternary CH refined with riding coordinates:
 N00P(H00P), N00Q(H00Q), N00S(H00S), N00V(H00V), N00Y(H00Y), N00Z(H00Z),
 N010(H010), N011(H011), N01C(H01)
4.b Secondary CH2 refined with riding coordinates:
 C01I(H01N,H01O), C01J(H2,H), C01O(H01P,H01Q), C01P(H3,HA), C01Q(H01R,H01S),
 C01R(H01T,H01U), C01S(H01A,H01B), C01T(H01C,H01D), C01U(H01E,H01F), C01V(H01V,
 H01W), C01W(H01G,H01I), C01X(H01J,H01K), C01Z(H01X,H01Y), C020(H02A,H02B),
 C022(H02C,H02D), C024(H02E,H02F), C025(H02G,H02H), C028(H02I,H02J)
4.c Aromatic/amide H refined with riding coordinates:
 C019(H019), C01A(H01Z), C01D(H01M), C01G(H1), C01H(H01H), C01L(H01L)
;
_olex2_submission_special_instructions 'No special instructions were received'

loop_
_space_group_symop_operation_xyz
'x, y, z'
'-x+1/2, y+1/2, -z+1/2'
'-x, -y, -z'
'x-1/2, -y-1/2, z-1/2'

loop_
_atom_site_label
_atom_site_type_symbol
_atom_site_fract_x
_atom_site_fract_y
_atom_site_fract_z
_atom_site_U_iso_or_equiv
_atom_site_adp_type
_atom_site_occupancy
_atom_site_site_symmetry_order
_atom_site_calc_flag
_atom_site_refinement_flags_posn
_atom_site_refinement_flags_adp
_atom_site_refinement_flags_occupancy
_atom_site_disorder_assembly
_atom_site_disorder_group
I001 I 0.32649(2) 0.87090(2) 0.24813(2) 0.01429(5) Uani 1 1 d . . . . .
I002 I 0.58372(2) 0.17399(2) 0.50090(2) 0.01522(5) Uani 1 1 d . . . . .
I003 I -0.02197(7) 0.7223(2) 0.45205(2) 0.0212(2) Uani 0.954(8) 1 d . . . A -1
Fe04 Fe 0.38861(2) 0.17118(5) 0.61174(2) 0.01096(8) Uani 1 1 d . . . . .
Fe05 Fe 0.13903(2) 1.01367(5) 0.36153(2) 0.00915(8) Uani 1 1 d . . . . .
Fe06 Fe 0.18077(2) 0.97397(5) 0.65940(2) 0.01087(8) Uani 1 1 d . . . . .
Cl2 Cl 0.34346(3) -0.04767(9) 0.56892(3) 0.01577(13) Uani 1 1 d . . . . .
Cl5 Cl 0.10053(3) 1.24214(9) 0.32052(3) 0.01686(14) Uani 1 1 d . . . . .
Cl3 Cl 0.33102(3) 0.20629(9) 0.65213(3) 0.01782(14) Uani 1 1 d . . . . .
Cl4 Cl 0.08878(3) 0.99897(10) 0.40798(3) 0.01855(14) Uani 1 1 d . . . . .
Cl1 Cl 0.15998(3) 1.23249(9) 0.63556(3) 0.01945(15) Uani 1 1 d . . . . .
S00C S 0.44410(3) -0.32454(10) 0.73636(3) 0.01616(14) Uani 1 1 d . . . . .
S00D S 0.09485(3) 0.88807(10) 0.12015(3) 0.01602(14) Uani 1 1 d . . . . .
Cl Cl 0.24538(4) 1.01547(11) 0.73059(3) 0.02417(17) Uani 1 1 d . . . . .
S00F S 0.20754(12) 0.4915(4) 0.49283(13) 0.0144(4) Uani 0.787(4) 1 d D . P B 1
F00G F 0.20110(8) 0.9886(3) 0.15954(7) 0.0253(4) Uani 1 1 d . . . . .
N00H N 0.44830(10) 0.1730(3) 0.57792(8) 0.0106(4) Uani 1 1 d . . . . .
F00I F 0.39095(10) -0.0507(3) 0.73284(8) 0.0307(5) Uani 1 1 d . . . . .
F00J F 0.1654(5) 1.0287(14) 0.08647(14) 0.029(2) Uani 0.88(5) 1 d . . . C 1
N00K N 0.19346(10) 0.9931(3) 0.32312(8) 0.0101(4) Uani 1 1 d . . . . .
O00L O 0.04637(10) 0.9597(3) 0.08516(8) 0.0238(5) Uani 1 1 d . . . . .
F00M F 0.37643(13) -0.2282(3) 0.77745(11) 0.0513(8) Uani 1 1 d . . . . .
N00N N 0.11891(10) 0.8961(3) 0.59647(8) 0.0109(4) Uani 1 1 d . . . . .
O00O O 0.47269(10) -0.4343(3) 0.77389(9) 0.0236(5) Uani 1 1 d . . . . .
N00P N 0.09536(10) 0.8397(3) 0.30850(8) 0.0119(4) Uani 1 1 d . . . . .
H00P H 0.053603 0.864445 0.297192 0.014 Uiso 1 1 calc R U . . .
N00Q N 0.22054(10) 1.1057(3) 0.40865(8) 0.0130(5) Uani 1 1 d . . . . .
H00Q H 0.212998 1.200544 0.425567 0.016 Uiso 1 1 calc R U . . .
F00R F 0.1458(4) 0.2396(9) 0.4940(3) 0.053(3) Uani 0.787(4) 1 d D . P B 1
N00S N 0.35657(12) 0.3563(3) 0.55946(10) 0.0180(5) Uani 1 1 d . . . . .
H00S H 0.314020 0.347268 0.546166 0.022 Uiso 1 1 calc R U . . .
O00T O 0.48230(11) -0.2379(3) 0.71940(9) 0.0276(6) Uani 1 1 d . . . . .
F00U F 0.1407(5) 1.1829(13) 0.1311(4) 0.034(3) Uani 0.71(12) 1 d . . . C 1
N00V N 0.46348(11) 0.0512(4) 0.66095(9) 0.0170(5) Uani 1 1 d . . . . .
H00V H 0.450143 -0.043035 0.674553 0.020 Uiso 1 1 calc R U . . .
O00W O 0.11451(11) 0.7403(4) 0.1070(2) 0.0352(16) Uani 1.00(2) 1 d . . . D 1
F00X F 0.45679(13) -0.1007(3) 0.79794(9) 0.0543(8) Uani 1 1 d . . . . .
N00Y N 0.19589(10) 0.7120(3) 0.67223(9) 0.0132(5) Uani 1 1 d . . . . .
H00Y H 0.226454 0.701883 0.703486 0.016 Uiso 1 1 calc R U . . .
N00Z N 0.18204(10) 0.7865(3) 0.39362(8) 0.0131(5) Uani 1 1 d . . . . .
H00Z H 0.165792 0.757088 0.417558 0.016 Uiso 1 1 calc R U . . .
N010 N 0.10741(11) 0.9060(3) 0.67806(8) 0.0139(5) Uani 1 1 d . . . . .
H010 H 0.103601 0.987420 0.700572 0.017 Uiso 1 1 calc R U . . .
N011 N 0.23119(10) 0.9187(3) 0.61749(9) 0.0137(5) Uani 1 1 d . . . . .
H011 H 0.261406 1.003508 0.623636 0.016 Uiso 1 1 calc R U . . .
C012 C 0.43657(12) 0.2581(3) 0.53874(10) 0.0116(5) Uani 1 1 d . . . . .
C013 C 0.17623(12) 0.9041(3) 0.28445(9) 0.0109(5) Uani 1 1 d . . . . .
C014 C 0.26871(12) 0.9306(4) 0.27999(10) 0.0124(5) Uani 1 1 d . . . . .
C015 C 0.52554(12) 0.1788(4) 0.53493(10) 0.0122(5) Uani 1 1 d . . . . .
C017 C 0.06532(12) 0.8675(4) 0.59367(10) 0.0121(5) Uani 1 1 d . . . . .
O018 O 0.39421(11) -0.3901(4) 0.70133(10) 0.0354(7) Uani 1 1 d . . . . .
C019 C 0.21289(12) 0.8705(4) 0.26152(10) 0.0125(5) Uani 1 1 d . . . . .
H019 H 0.200540 0.808193 0.233958 0.015 Uiso 1 1 calc R U . . .
C01A C 0.47478(12) 0.2646(4) 0.51582(10) 0.0127(5) Uani 1 1 d . . . . .
H01Z H 0.466555 0.325134 0.488186 0.015 Uiso 1 1 calc R U . . .
C01B C 0.49713(12) 0.0888(4) 0.59597(9) 0.0118(5) Uani 1 1 d . . . . .
N01C N 0.43741(12) 0.3802(4) 0.64875(10) 0.0220(6) Uani 1 1 d . . . . .
H01 H 0.418224 0.417633 0.670084 0.026 Uiso 1 1 calc R U . . .
C01D C 0.28582(12) 1.0260(4) 0.31988(10) 0.0120(5) Uani 1 1 d . . . . .
H01M H 0.323331 1.069255 0.332480 0.014 Uiso 1 1 calc R U . . .
C01E C 0.24616(12) 1.0552(3) 0.34035(10) 0.0109(5) Uani 1 1 d . . . . .
O01F O 0.19252(15) 0.6591(4) 0.48321(11) 0.0230(7) Uani 0.787(4) 1 d D . P B 1
C01G C 0.53736(12) 0.0891(4) 0.57519(10) 0.0138(5) Uani 1 1 d . . . . .
H1 H 0.571940 0.029925 0.588010 0.017 Uiso 1 1 calc R U . . .
C01H C 0.09530(13) 0.8287(4) 0.51752(10) 0.0150(5) Uani 1 1 d . . . . .
H01H H 0.106125 0.816857 0.491406 0.018 Uiso 1 1 calc R U . . .
C01I C 0.11452(12) 0.8516(4) 0.26861(10) 0.0130(5) Uani 1 1 d . . . . .
H01N H 0.090380 0.930751 0.246028 0.016 Uiso 1 1 calc R U . . .
H01O H 0.110126 0.745167 0.253098 0.016 Uiso 1 1 calc R U . . .
C01J C 0.37827(13) 0.3350(4) 0.52127(11) 0.0174(6) Uani 1 1 d . . . . .
H2 H 0.380351 0.441553 0.507432 0.021 Uiso 1 1 calc R U . . .
H H 0.351554 0.265845 0.496973 0.021 Uiso 1 1 calc R U . . .
C01K C 0.03992(13) 0.7955(4) 0.51459(10) 0.0161(6) Uani 1 1 d . . . . .
C01L C 0.02393(12) 0.8142(4) 0.55284(10) 0.0158(6) Uani 1 1 d . . . . .
H01L H -0.013849 0.791297 0.551035 0.019 Uiso 1 1 calc R U . . .
C01M C 0.13437(12) 0.8797(3) 0.55970(10) 0.0116(5) Uani 1 1 d . . . . .
O01N O 0.09251(17) 0.8924(11) 0.16579(11) 0.048(2) Uani 0.96(2) 1 d . . . D 1
C01O C 0.25683(12) 1.1606(4) 0.38269(10) 0.0150(6) Uani 1 1 d . . . . .
H01P H 0.297577 1.154234 0.402893 0.018 Uiso 1 1 calc R U . . .
H01Q H 0.247871 1.274671 0.373096 0.018 Uiso 1 1 calc R U . . .
C01P C 0.50181(13) -0.0105(4) 0.63778(10) 0.0183(6) Uani 1 1 d . . . . .
H3 H 0.491823 -0.124298 0.628334 0.022 Uiso 1 1 calc R U . . .
HA H 0.541753 -0.008239 0.659862 0.022 Uiso 1 1 calc R U . . .
C01Q C 0.10406(13) 0.6755(4) 0.32955(11) 0.0162(6) Uani 1 1 d . . . . .
H01R H 0.092519 0.592437 0.304924 0.019 Uiso 1 1 calc R U . . .
H01S H 0.080033 0.662337 0.348471 0.019 Uiso 1 1 calc R U . . .
C01R C 0.16679(13) 0.6525(4) 0.35978(11) 0.0158(6) Uani 1 1 d . . . . .
H01T H 0.172469 0.546918 0.375876 0.019 Uiso 1 1 calc R U . . .
H01U H 0.190905 0.655732 0.340715 0.019 Uiso 1 1 calc R U . . .
C01S C 0.19508(12) 0.9260(4) 0.56778(10) 0.0159(6) Uani 1 1 d . . . . .
H01A H 0.210705 0.851801 0.550309 0.019 Uiso 1 1 calc R U . . .
H01B H 0.195985 1.037117 0.556175 0.019 Uiso 1 1 calc R U . . .
C01T C 0.14485(13) 0.6325(4) 0.67534(11) 0.0155(6) Uani 1 1 d . . . . .
H01C H 0.155400 0.528080 0.691848 0.019 Uiso 1 1 calc R U . . .
H01D H 0.116539 0.611484 0.644066 0.019 Uiso 1 1 calc R U . . .
C01U C 0.12008(13) 0.7456(4) 0.70145(10) 0.0159(6) Uani 1 1 d . . . . .
H01E H 0.084586 0.698558 0.702950 0.019 Uiso 1 1 calc R U . . .
H01F H 0.147590 0.759364 0.733420 0.019 Uiso 1 1 calc R U . . .
C01V C 0.24849(13) 0.9768(4) 0.44286(10) 0.0168(6) Uani 1 1 d . . . . .
H01V H 0.230070 0.970249 0.466069 0.020 Uiso 1 1 calc R U . . .
H01W H 0.289243 1.004022 0.459127 0.020 Uiso 1 1 calc R U . . .
C01W C 0.05417(13) 0.9066(4) 0.63706(10) 0.0161(6) Uani 1 1 d . . . . .
H01G H 0.036005 1.014423 0.633839 0.019 Uiso 1 1 calc R U . . .
H01I H 0.027369 0.825935 0.641308 0.019 Uiso 1 1 calc R U . . .
C01X C 0.21919(14) 0.6385(4) 0.63939(11) 0.0179(6) Uani 1 1 d . . . . .
H01J H 0.187945 0.614025 0.609789 0.022 Uiso 1 1 calc R U . . .
H01K H 0.239336 0.536429 0.652190 0.022 Uiso 1 1 calc R U . . .
C01Y C 0.15250(14) 1.0301(4) 0.12534(11) 0.0194(6) Uani 1 1 d . . . . .
C01Z C 0.24364(13) 0.8152(4) 0.41883(11) 0.0170(6) Uani 1 1 d . . . . .
H01X H 0.264274 0.817770 0.397090 0.020 Uiso 1 1 calc R U . . .
H01Y H 0.260113 0.728176 0.441694 0.020 Uiso 1 1 calc R U . . .
C020 C 0.26025(13) 0.7593(4) 0.63181(12) 0.0198(6) Uani 1 1 d . . . . .
H02A H 0.293814 0.772489 0.660686 0.024 Uiso 1 1 calc R U . . .
H02B H 0.273764 0.718816 0.607581 0.024 Uiso 1 1 calc R U . . .
F021 F 0.1173(2) 0.4651(6) 0.5137(2) 0.0723(18) Uani 0.787(4) 1 d D . P B 1
C022 C 0.49212(14) 0.1678(5) 0.69860(11) 0.0285(8) Uani 1 1 d . . . . .
H02C H 0.530915 0.128371 0.717015 0.034 Uiso 1 1 calc R U . . .
H02D H 0.470241 0.176785 0.719326 0.034 Uiso 1 1 calc R U . . .
O023 O 0.24185(15) 0.4588(5) 0.54081(11) 0.0355(9) Uani 0.787(4) 1 d D . P B 1
C024 C 0.37138(18) 0.5167(4) 0.58276(14) 0.0287(8) Uani 1 1 d . . . . .
H02E H 0.345437 0.540801 0.599464 0.034 Uiso 1 1 calc R U . . .
H02F H 0.366607 0.602411 0.559410 0.034 Uiso 1 1 calc R U . . .
C025 C 0.43268(18) 0.5144(4) 0.61646(14) 0.0293(8) Uani 1 1 d . . . . .
H02G H 0.459142 0.497559 0.599797 0.035 Uiso 1 1 calc R U . . .
H02H H 0.442313 0.618236 0.633392 0.035 Uiso 1 1 calc R U . . .
C026 C 0.41555(15) -0.1671(4) 0.76258(12) 0.0222(7) Uani 1 1 d . . . . .
F027 F 0.10426(17) 0.4156(5) 0.44215(18) 0.0798(17) Uani 0.787(4) 1 d D . P B 1
C028 C 0.49600(15) 0.3317(5) 0.67847(13) 0.0309(9) Uani 1 1 d . . . . .
H02I H 0.512383 0.411752 0.703490 0.037 Uiso 1 1 calc R U . . .
H02J H 0.520834 0.325878 0.660028 0.037 Uiso 1 1 calc R U . . .
C029 C 0.1398(2) 0.3971(6) 0.4856(2) 0.0363(13) Uani 0.787(4) 1 d D . P B 1
O10 O 0.2273(3) 0.4099(7) 0.46064(19) 0.0299(14) Uani 0.787(4) 1 d D . P B 1
I3 I -0.0061(14) 0.685(3) 0.4505(4) 0.014(4) Uani 0.038(8) 1 d . . . A 1
F6 F 0.1373(19) 1.165(7) 0.143(4) 0.080(17) Uani 0.32(12) 1 d . . . C -1
F7 F 0.1512(19) 1.085(9) 0.0914(13) 0.026(11) Uani 0.13(5) 1 d . . . C -1
O9 O 0.1039(17) 0.807(6) 0.1636(12) 0.036(10) Uiso 0.11(2) 1 d . . . D -1
O1 O 0.118(2) 0.781(9) 0.088(2) 0.013(16) Uiso 0.05(2) 1 d . . . D -1
O10A O 0.2353(8) 0.370(2) 0.4727(6) 0.021(4) Uani 0.213(4) 1 d D . P B 2
O01G O 0.1495(5) 0.5388(19) 0.4470(4) 0.038(4) Uani 0.213(4) 1 d D . P B 2
S00G S 0.2012(6) 0.4881(18) 0.4848(5) 0.039(4) Uani 0.213(4) 1 d D . P B 2
O0 O 0.2337(6) 0.6194(14) 0.5124(4) 0.030(3) Uani 0.213(4) 1 d D . P B 2
C0 C 0.1757(5) 0.3774(17) 0.5232(4) 0.020(3) Uani 0.213(4) 1 d D . P B 2
F0 F 0.1451(10) 0.248(2) 0.5028(10) 0.019(3) Uani 0.213(4) 1 d D . P B 2
F1 F 0.1437(5) 0.4712(14) 0.5379(4) 0.022(2) Uani 0.213(4) 1 d D . P B 2
F00S F 0.2200(5) 0.3275(15) 0.5598(3) 0.037(3) Uani 0.213(4) 1 d D . P B 2

loop_
_atom_site_aniso_label
_atom_site_aniso_U_11
_atom_site_aniso_U_22
_atom_site_aniso_U_33
_atom_site_aniso_U_23
_atom_site_aniso_U_13
_atom_site_aniso_U_12
I001 0.01200(8) 0.01787(9) 0.01543(9) -0.00205(7) 0.00790(7) 0.00055(7)
I002 0.01509(9) 0.01682(9) 0.01812(9) -0.00481(7) 0.01124(7) -0.00479(7)
I003 0.0202(4) 0.0245(3) 0.01185(12) 0.00119(12) -0.00270(13) -0.0081(3)
Fe04 0.01052(17) 0.01006(18) 0.01413(18) -0.00155(15) 0.00666(15) -0.00199(14)
Fe05 0.00882(17) 0.00954(18) 0.00952(17) 0.00015(14) 0.00384(14) -0.00020(14)
Fe06 0.01168(18) 0.01013(18) 0.00936(17) -0.00128(14) 0.00209(14) -0.00094(15)
Cl2 0.0169(3) 0.0139(3) 0.0187(3) -0.0049(3) 0.0091(3) -0.0054(3)
Cl5 0.0191(3) 0.0120(3) 0.0207(3) 0.0046(3) 0.0086(3) 0.0035(3)
Cl3 0.0174(3) 0.0187(3) 0.0229(3) -0.0057(3) 0.0140(3) -0.0062(3)
Cl4 0.0161(3) 0.0253(4) 0.0183(3) 0.0054(3) 0.0111(3) 0.0053(3)
Cl1 0.0260(4) 0.0107(3) 0.0199(3) -0.0003(3) 0.0063(3) -0.0009(3)
S00C 0.0135(3) 0.0196(4) 0.0163(3) -0.0024(3) 0.0065(3) 0.0018(3)
S00D 0.0112(3) 0.0221(4) 0.0143(3) 0.0052(3) 0.0040(3) 0.0018(3)
Cl 0.0238(4) 0.0251(4) 0.0149(3) -0.0067(3) -0.0033(3) -0.0032(3)
S00F 0.0135(6) 0.0148(8) 0.0169(8) -0.0007(5) 0.0079(5) 0.0028(5)
F00G 0.0143(9) 0.0330(12) 0.0224(10) 0.0037(9) -0.0009(7) -0.0005(8)
N00H 0.0111(10) 0.0104(11) 0.0103(10) -0.0011(9) 0.0038(8) -0.0003(9)
F00I 0.0328(12) 0.0244(11) 0.0372(12) 0.0070(9) 0.0154(10) 0.0117(9)
F00J 0.027(3) 0.039(3) 0.0224(14) 0.0047(16) 0.0112(12) -0.008(3)
N00K 0.0108(10) 0.0098(11) 0.0091(10) 0.0003(8) 0.0030(8) -0.0009(8)
O00L 0.0132(10) 0.0267(13) 0.0239(12) 0.0009(10) -0.0023(9) 0.0086(9)
F00M 0.076(2) 0.0333(14) 0.079(2) 0.0127(14) 0.0693(18) 0.0158(13)
N00N 0.0108(10) 0.0118(11) 0.0101(10) 0.0015(9) 0.0038(8) 0.0013(9)
O00O 0.0209(11) 0.0209(12) 0.0320(13) 0.0127(10) 0.0131(10) 0.0066(9)
N00P 0.0099(10) 0.0130(12) 0.0125(11) 0.0009(9) 0.0037(9) -0.0019(9)
N00Q 0.0123(11) 0.0144(12) 0.0128(11) -0.0029(9) 0.0052(9) -0.0015(9)
F00R 0.067(4) 0.026(3) 0.065(5) 0.003(2) 0.025(3) -0.017(3)
N00S 0.0179(12) 0.0128(12) 0.0290(14) 0.0065(11) 0.0154(11) 0.0050(10)
O00T 0.0225(12) 0.0346(15) 0.0314(13) 0.0135(11) 0.0167(11) 0.0072(11)
F00U 0.030(3) 0.013(3) 0.049(4) -0.003(4) 0.003(3) 0.0055(19)
N00V 0.0152(12) 0.0256(14) 0.0116(11) 0.0019(10) 0.0065(9) -0.0016(10)
O00W 0.0190(14) 0.0146(15) 0.068(4) 0.0009(17) 0.0105(14) 0.0027(10)
F00X 0.0643(18) 0.0406(16) 0.0361(14) -0.0243(12) -0.0078(13) 0.0163(14)
N00Y 0.0107(11) 0.0122(11) 0.0138(11) 0.0010(9) 0.0011(9) 0.0003(9)
N00Z 0.0132(11) 0.0142(12) 0.0122(11) 0.0011(9) 0.0050(9) 0.0006(9)
N010 0.0168(12) 0.0152(12) 0.0101(11) -0.0012(9) 0.0052(9) 0.0021(9)
N011 0.0101(11) 0.0126(12) 0.0175(12) 0.0003(9) 0.0040(9) -0.0021(9)
C012 0.0139(12) 0.0085(12) 0.0132(12) -0.0005(10) 0.0060(10) -0.0003(10)
C013 0.0110(12) 0.0104(12) 0.0104(12) 0.0013(10) 0.0028(10) -0.0016(10)
C014 0.0136(13) 0.0133(13) 0.0122(12) 0.0016(10) 0.0071(10) 0.0020(10)
C015 0.0152(13) 0.0108(12) 0.0133(12) -0.0059(10) 0.0086(10) -0.0048(10)
C017 0.0108(12) 0.0110(13) 0.0148(13) 0.0029(10) 0.0050(10) 0.0011(10)
O018 0.0205(12) 0.0388(16) 0.0390(15) -0.0226(13) 0.0014(11) 0.0032(11)
C019 0.0136(12) 0.0137(13) 0.0106(12) 0.0005(10) 0.0049(10) 0.0009(10)
C01A 0.0154(13) 0.0119(13) 0.0129(12) -0.0009(10) 0.0078(10) -0.0018(10)
C01B 0.0110(12) 0.0139(13) 0.0100(12) -0.0015(10) 0.0030(10) -0.0016(10)
N01C 0.0233(14) 0.0220(14) 0.0278(14) -0.0134(12) 0.0176(12) -0.0111(11)
C01D 0.0096(12) 0.0146(13) 0.0117(12) 0.0003(10) 0.0037(10) -0.0009(10)
C01E 0.0112(12) 0.0103(13) 0.0113(12) 0.0014(10) 0.0042(10) -0.0007(10)
O01F 0.0340(18) 0.0171(15) 0.0250(16) -0.0007(12) 0.0191(14) -0.0006(13)
C01G 0.0113(12) 0.0146(14) 0.0163(13) -0.0035(11) 0.0059(10) -0.0007(10)
C01H 0.0181(14) 0.0152(14) 0.0119(12) 0.0009(11) 0.0054(11) -0.0019(11)
C01I 0.0104(12) 0.0174(14) 0.0106(12) -0.0010(10) 0.0032(10) -0.0010(10)
C01J 0.0164(14) 0.0180(15) 0.0199(14) 0.0053(12) 0.0092(11) 0.0063(11)
C01K 0.0136(13) 0.0151(14) 0.0142(13) 0.0016(11) -0.0013(10) -0.0012(11)
C01L 0.0108(12) 0.0167(14) 0.0173(14) 0.0007(11) 0.0021(11) -0.0007(11)
C01M 0.0116(12) 0.0104(12) 0.0126(12) 0.0013(10) 0.0039(10) 0.0003(10)
O01N 0.0327(19) 0.094(6) 0.0208(16) 0.0025(18) 0.0143(13) -0.008(2)
C01O 0.0140(13) 0.0182(14) 0.0148(13) -0.0053(11) 0.0076(11) -0.0056(11)
C01P 0.0148(13) 0.0276(17) 0.0137(13) 0.0058(12) 0.0068(11) 0.0035(12)
C01Q 0.0201(14) 0.0095(13) 0.0186(14) -0.0006(11) 0.0064(11) -0.0045(11)
C01R 0.0192(14) 0.0097(13) 0.0198(14) -0.0001(11) 0.0085(12) 0.0005(11)
C01S 0.0129(13) 0.0244(16) 0.0106(12) -0.0016(11) 0.0046(10) -0.0033(11)
C01T 0.0150(13) 0.0145(14) 0.0171(13) 0.0027(11) 0.0059(11) -0.0014(11)
C01U 0.0174(14) 0.0183(15) 0.0133(13) 0.0040(11) 0.0070(11) 0.0016(11)
C01V 0.0130(13) 0.0225(15) 0.0130(13) 0.0015(11) 0.0023(11) 0.0006(11)
C01W 0.0126(13) 0.0213(15) 0.0157(13) 0.0030(11) 0.0066(11) 0.0027(11)
C01X 0.0189(14) 0.0135(14) 0.0232(15) -0.0002(12) 0.0098(12) 0.0029(11)
C01Y 0.0194(15) 0.0148(14) 0.0178(14) 0.0004(12) -0.0007(12) 0.0011(12)
C01Z 0.0139(13) 0.0197(15) 0.0168(14) 0.0028(12) 0.0050(11) 0.0042(11)
C020 0.0144(13) 0.0198(16) 0.0268(16) 0.0026(13) 0.0093(12) 0.0047(12)
F021 0.057(3) 0.041(2) 0.156(6) 0.001(3) 0.082(4) -0.004(2)
C022 0.0152(14) 0.054(2) 0.0147(14) -0.0117(15) 0.0038(12) -0.0070(15)
O023 0.0281(18) 0.051(2) 0.0193(16) 0.0019(15) -0.0006(13) 0.0145(17)
C024 0.047(2) 0.0095(14) 0.044(2) 0.0050(14) 0.0345(19) 0.0060(14)
C025 0.046(2) 0.0149(16) 0.043(2) -0.0131(15) 0.0354(19) -0.0151(15)
C026 0.0295(17) 0.0192(16) 0.0203(15) -0.0017(13) 0.0120(13) 0.0054(13)
F027 0.038(2) 0.054(3) 0.101(4) 0.014(2) -0.030(2) -0.0153(19)
C028 0.0203(16) 0.045(2) 0.0317(19) -0.0241(17) 0.0145(14) -0.0183(16)
C029 0.026(2) 0.020(2) 0.062(4) 0.005(2) 0.015(2) -0.0022(19)
O10 0.049(3) 0.022(3) 0.030(3) -0.005(2) 0.026(3) 0.0041(19)
I3 0.010(6) 0.009(5) 0.016(3) -0.003(3) -0.004(3) 0.000(4)
F6 0.056(11) 0.037(13) 0.10(3) -0.047(16) -0.023(13) 0.002(9)
F7 0.023(11) 0.04(2) 0.029(11) 0.016(11) 0.019(9) 0.003(13)
O10A 0.007(5) 0.029(10) 0.025(9) -0.006(7) 0.003(6) 0.001(6)
O01G 0.036(7) 0.057(10) 0.024(6) 0.021(6) 0.017(6) 0.012(7)
S00G 0.054(7) 0.032(5) 0.037(7) 0.001(4) 0.023(5) -0.004(4)
O0 0.043(8) 0.020(6) 0.042(8) -0.011(5) 0.035(7) -0.011(5)
C0 0.018(7) 0.025(8) 0.015(6) 0.005(6) 0.002(5) -0.005(6)
F0 0.028(8) 0.003(6) 0.025(7) 0.006(4) 0.009(5) 0.003(5)
F1 0.024(6) 0.024(5) 0.028(5) -0.005(4) 0.020(4) -0.011(5)
F00S 0.036(6) 0.049(7) 0.023(5) 0.014(5) 0.006(4) 0.000(5)

loop_
_atom_type_symbol
_atom_type_description
_atom_type_scat_dispersion_real
_atom_type_scat_dispersion_imag
_atom_type_scat_source
C C 0.0033 0.0016 'International Tables Vol C Tables 4.2.6.8 and 6.1.1.4'
H H 0.0000 0.0000 'International Tables Vol C Tables 4.2.6.8 and 6.1.1.4'
Cl Cl 0.1484 0.1585 'International Tables Vol C Tables 4.2.6.8 and 6.1.1.4'
F F 0.0171 0.0103 'International Tables Vol C Tables 4.2.6.8 and 6.1.1.4'
Fe Fe 0.3463 0.8444 'International Tables Vol C Tables 4.2.6.8 and 6.1.1.4'
I I -0.4742 1.8119 'International Tables Vol C Tables 4.2.6.8 and 6.1.1.4'
N N 0.0061 0.0033 'International Tables Vol C Tables 4.2.6.8 and 6.1.1.4'
O O 0.0106 0.0060 'International Tables Vol C Tables 4.2.6.8 and 6.1.1.4'
S S 0.1246 0.1234 'International Tables Vol C Tables 4.2.6.8 and 6.1.1.4'

loop_
_exptl_crystal_face_index_h
_exptl_crystal_face_index_k
_exptl_crystal_face_index_l
_exptl_crystal_face_perp_dist
0.00 1.00 -1.00 0.0780
1.00 -1.00 1.00 0.2370
-1.00 -1.00 1.00 0.2170
1.00 1.00 -1.00 0.0690
1.00 1.00 0.00 0.0680
0.00 0.00 1.00 0.0650
0.00 0.00 -1.00 0.0970
0.00 1.00 1.00 0.0660
0.00 -1.00 -1.00 0.2480
1.00 0.00 -1.00 0.0370
-1.00 0.00 1.00 0.0370
-1.00 1.00 0.00 0.0860
1.00 -1.00 0.00 0.2450
1.00 0.00 0.00 0.0640
-1.00 0.00 0.00 0.0870

loop_
_geom_angle_atom_site_label_1
_geom_angle_atom_site_label_2
_geom_angle_atom_site_label_3
_geom_angle
_geom_angle_site_symmetry_1
_geom_angle_site_symmetry_3
_geom_angle_publ_flag
I3 I003 C01K 85.4(11) . . ?
Cl3 Fe04 Cl2 98.19(3) . . ?
N00H Fe04 Cl2 90.46(7) . . ?
N00H Fe04 Cl3 171.21(7) . . ?
N00H Fe04 N00S 76.15(9) . . ?
N00H Fe04 N00V 76.44(9) . . ?
N00H Fe04 N01C 83.83(10) . . ?
N00S Fe04 Cl2 98.70(8) . . ?
N00S Fe04 Cl3 100.83(7) . . ?
N00S Fe04 N00V 146.94(10) . . ?
N00S Fe04 N01C 79.72(12) . . ?
N00V Fe04 Cl2 99.66(8) . . ?
N00V Fe04 Cl3 103.47(7) . . ?
N00V Fe04 N01C 79.29(12) . . ?
N01C Fe04 Cl2 174.29(8) . . ?
N01C Fe04 Cl3 87.51(7) . . ?
Cl4 Fe05 Cl5 100.40(3) . . ?
N00K Fe05 Cl5 88.93(7) . . ?
N00K Fe05 Cl4 170.67(7) . . ?
N00K Fe05 N00P 76.75(9) . . ?
N00K Fe05 N00Q 76.41(9) . . ?
N00K Fe05 N00Z 82.90(9) . . ?
N00P Fe05 Cl5 97.41(7) . . ?
N00P Fe05 Cl4 101.89(7) . . ?
N00P Fe05 N00Q 146.94(9) . . ?
N00P Fe05 N00Z 79.01(9) . . ?
N00Q Fe05 Cl5 101.02(7) . . ?
N00Q Fe05 Cl4 101.46(7) . . ?
N00Q Fe05 N00Z 78.85(10) . . ?
N00Z Fe05 Cl5 171.64(7) . . ?
N00Z Fe05 Cl4 87.78(7) . . ?
Cl Fe06 Cl1 100.21(3) . . ?
N00N Fe06 Cl1 88.81(7) . . ?
N00N Fe06 Cl 170.51(7) . . ?
N00N Fe06 N00Y 83.64(9) . . ?
N00N Fe06 N010 76.09(9) . . ?
N00N Fe06 N011 76.94(9) . . ?
N00Y Fe06 Cl1 171.87(7) . . ?
N00Y Fe06 Cl 87.49(7) . . ?
N010 Fe06 Cl1 102.22(7) . . ?
N010 Fe06 Cl 98.94(7) . . ?
N010 Fe06 N00Y 78.92(10) . . ?
N011 Fe06 Cl1 96.80(7) . . ?
N011 Fe06 Cl 104.61(7) . . ?
N011 Fe06 N00Y 78.59(10) . . ?
N011 Fe06 N010 146.44(10) . . ?
O00O S00C C026 104.43(16) . . ?
O00T S00C O00O 113.84(15) . . ?
O00T S00C C026 103.43(17) . . ?
O018 S00C O00O 114.65(18) . . ?
O018 S00C O00T 115.11(18) . . ?
O018 S00C C026 103.40(16) . . ?
O00L S00D O01N 114.1(3) . . ?
O00L S00D C01Y 103.33(15) . . ?
O00L S00D O9 134.4(17) . . ?
O00L S00D O1 99(2) . . ?
O00W S00D O00L 115.0(2) . . ?
O00W S00D O01N 116.3(5) . . ?
O00W S00D C01Y 103.2(2) . . ?
O00W S00D O9 85(2) . . ?
O00W S00D O1 26(3) . . ?
O01N S00D C01Y 102.2(2) . . ?
O01N S00D O9 31.0(19) . . ?
O01N S00D O1 142(3) . . ?
O9 S00D C01Y 111.3(13) . . ?
O9 S00D O1 111(4) . . ?
O1 S00D C01Y 88(3) . . ?
O01F S00F O023 113.9(3) . . ?
O01F S00F C029 103.0(3) . . ?
O023 S00F C029 103.2(3) . . ?
O10 S00F O01F 116.0(3) . . ?
O10 S00F O023 113.6(3) . . ?
O10 S00F C029 105.1(4) . . ?
C012 N00H Fe04 119.37(19) . . ?
C01B N00H Fe04 119.52(19) . . ?
C01B N00H C012 121.1(2) . . ?
F7 F00J C01Y 57(2) . . ?
C013 N00K Fe05 118.91(19) . . ?
C01E N00K Fe05 119.36(19) . . ?
C01E N00K C013 121.4(2) . . ?
C017 N00N Fe06 120.01(19) . . ?
C017 N00N C01M 121.5(2) . . ?
C01M N00N Fe06 118.48(19) . . ?
Fe05 N00P H00P 108.0 . . ?
C01I N00P Fe05 111.27(17) . . ?
C01I N00P H00P 108.0 . . ?
C01I N00P C01Q 112.8(2) . . ?
C01Q N00P Fe05 108.56(17) . . ?
C01Q N00P H00P 108.0 . . ?
Fe05 N00Q H00Q 108.4 . . ?
C01O N00Q Fe05 110.71(17) . . ?
C01O N00Q H00Q 108.4 . . ?
C01V N00Q Fe05 108.41(18) . . ?
C01V N00Q H00Q 108.4 . . ?
C01V N00Q C01O 112.4(2) . . ?
Fe04 N00S H00S 108.0 . . ?
C01J N00S Fe04 111.80(18) . . ?
C01J N00S H00S 108.0 . . ?
C01J N00S C024 113.2(3) . . ?
C024 N00S Fe04 107.7(2) . . ?
C024 N00S H00S 108.0 . . ?
C01Y F00U F7 45.3(18) . . ?
Fe04 N00V H00V 108.3 . . ?
C01P N00V Fe04 111.19(18) . . ?
C01P N00V H00V 108.3 . . ?
C022 N00V Fe04 107.8(2) . . ?
C022 N00V H00V 108.3 . . ?
C022 N00V C01P 113.0(3) . . ?
O1 O00W S00D 89(4) . . ?
Fe06 N00Y H00Y 106.2 . . ?
C01T N00Y Fe06 110.58(18) . . ?
C01T N00Y H00Y 106.2 . . ?
C01T N00Y C01X 115.7(2) . . ?
C01X N00Y Fe06 111.32(19) . . ?
C01X N00Y H00Y 106.2 . . ?
Fe05 N00Z H00Z 106.1 . . ?
C01R N00Z Fe05 110.88(18) . . ?
C01R N00Z H00Z 106.1 . . ?
C01R N00Z C01Z 116.6(2) . . ?
C01Z N00Z Fe05 110.43(19) . . ?
C01Z N00Z H00Z 106.1 . . ?
Fe06 N010 H010 108.4 . . ?
C01U N010 Fe06 107.74(18) . . ?
C01U N010 H010 108.4 . . ?
C01W N010 Fe06 110.89(18) . . ?
C01W N010 H010 108.4 . . ?
C01W N010 C01U 113.0(2) . . ?
Fe06 N011 H011 107.8 . . ?
C01S N011 Fe06 110.28(18) . . ?
C01S N011 H011 107.8 . . ?
C01S N011 C020 113.3(3) . . ?
C020 N011 Fe06 109.62(19) . . ?
C020 N011 H011 107.8 . . ?
N00H C012 C01A 121.3(3) . . ?
N00H C012 C01J 114.4(2) . . ?
C01A C012 C01J 124.2(3) . . ?
N00K C013 C019 120.9(3) . . ?
N00K C013 C01I 114.2(2) . . ?
C019 C013 C01I 124.9(3) . . ?
C019 C014 I001 119.1(2) . . ?
C01D C014 I001 120.6(2) . . ?
C01D C014 C019 120.2(3) . . ?
C01A C015 I002 119.7(2) . . ?
C01A C015 C01G 121.3(3) . . ?
C01G C015 I002 118.9(2) . . ?
N00N C017 C01L 121.2(3) . . ?
N00N C017 C01W 114.4(3) . . ?
C01L C017 C01W 124.4(3) . . ?
C013 C019 C014 118.3(3) . . ?
C013 C019 H019 120.9 . . ?
C014 C019 H019 120.9 . . ?
C012 C01A C015 117.4(3) . . ?
C012 C01A H01Z 121.3 . . ?
C015 C01A H01Z 121.3 . . ?
N00H C01B C01G 121.1(3) . . ?
N00H C01B C01P 114.6(2) . . ?
C01G C01B C01P 124.2(3) . . ?
Fe04 N01C H01 106.2 . . ?
C025 N01C Fe04 110.2(2) . . ?
C025 N01C H01 106.2 . . ?
C025 N01C C028 116.4(3) . . ?
C028 N01C Fe04 110.8(2) . . ?
C028 N01C H01 106.2 . . ?
C014 C01D H01M 121.2 . . ?
C01E C01D C014 117.6(3) . . ?
C01E C01D H01M 121.2 . . ?
N00K C01E C01D 121.5(3) . . ?
N00K C01E C01O 113.9(2) . . ?
C01D C01E C01O 124.6(3) . . ?
C015 C01G H1 121.1 . . ?
C01B C01G C015 117.8(3) . . ?
C01B C01G H1 121.1 . . ?
C01K C01H H01H 121.0 . . ?
C01M C01H H01H 121.0 . . ?
C01M C01H C01K 118.1(3) . . ?
N00P C01I C013 110.6(2) . . ?
N00P C01I H01N 109.5 . . ?
N00P C01I H01O 109.5 . . ?
C013 C01I H01N 109.5 . . ?
C013 C01I H01O 109.5 . . ?
H01N C01I H01O 108.1 . . ?
N00S C01J C012 110.7(2) . . ?
N00S C01J H2 109.5 . . ?
N00S C01J H 109.5 . . ?
C012 C01J H2 109.5 . . ?
C012 C01J H 109.5 . . ?
H2 C01J H 108.1 . . ?
I003 C01K I3 14.2(11) . . ?
C01H C01K I003 120.6(2) . . ?
C01H C01K C01L 120.9(3) . . ?
C01H C01K I3 109.9(10) . . ?
C01L C01K I003 118.5(2) . . ?
C01L C01K I3 128.5(9) . . ?
C017 C01L C01K 117.5(3) . . ?
C017 C01L H01L 121.2 . . ?
C01K C01L H01L 121.2 . . ?
N00N C01M C01H 120.7(3) . . ?
N00N C01M C01S 115.0(2) . . ?
C01H C01M C01S 124.2(3) . . ?
O9 O01N S00D 75(2) . . ?
N00Q C01O C01E 110.1(2) . . ?
N00Q C01O H01P 109.6 . . ?
N00Q C01O H01Q 109.6 . . ?
C01E C01O H01P 109.6 . . ?
C01E C01O H01Q 109.6 . . ?
H01P C01O H01Q 108.2 . . ?
N00V C01P C01B 111.7(3) . . ?
N00V C01P H3 109.3 . . ?
N00V C01P HA 109.3 . . ?
C01B C01P H3 109.3 . . ?
C01B C01P HA 109.3 . . ?
H3 C01P HA 107.9 . . ?
N00P C01Q H01R 109.7 . . ?
N00P C01Q H01S 109.7 . . ?
N00P C01Q C01R 109.8(2) . . ?
H01R C01Q H01S 108.2 . . ?
C01R C01Q H01R 109.7 . . ?
C01R C01Q H01S 109.7 . . ?
N00Z C01R C01Q 106.7(2) . . ?
N00Z C01R H01T 110.4 . . ?
N00Z C01R H01U 110.4 . . ?
C01Q C01R H01T 110.4 . . ?
C01Q C01R H01U 110.4 . . ?
H01T C01R H01U 108.6 . . ?
N011 C01S C01M 111.4(2) . . ?
N011 C01S H01A 109.4 . . ?
N011 C01S H01B 109.4 . . ?
C01M C01S H01A 109.4 . . ?
C01M C01S H01B 109.4 . . ?
H01A C01S H01B 108.0 . . ?
N00Y C01T H01C 110.3 . . ?
N00Y C01T H01D 110.3 . . ?
N00Y C01T C01U 107.3(2) . . ?
H01C C01T H01D 108.5 . . ?
C01U C01T H01C 110.3 . . ?
C01U C01T H01D 110.3 . . ?
N010 C01U C01T 110.2(2) . . ?
N010 C01U H01E 109.6 . . ?
N010 C01U H01F 109.6 . . ?
C01T C01U H01E 109.6 . . ?
C01T C01U H01F 109.6 . . ?
H01E C01U H01F 108.1 . . ?
N00Q C01V H01V 109.6 . . ?
N00Q C01V H01W 109.6 . . ?
N00Q C01V C01Z 110.3(2) . . ?
H01V C01V H01W 108.1 . . ?
C01Z C01V H01V 109.6 . . ?
C01Z C01V H01W 109.6 . . ?
N010 C01W C017 111.5(2) . . ?
N010 C01W H01G 109.3 . . ?
N010 C01W H01I 109.3 . . ?
C017 C01W H01G 109.3 . . ?
C017 C01W H01I 109.3 . . ?
H01G C01W H01I 108.0 . . ?
N00Y C01X H01J 110.2 . . ?
N00Y C01X H01K 110.2 . . ?
N00Y C01X C020 107.4(3) . . ?
H01J C01X H01K 108.5 . . ?
C020 C01X H01J 110.2 . . ?
C020 C01X H01K 110.2 . . ?
F00G C01Y S00D 111.8(2) . . ?
F00G C01Y F00J 105.1(6) . . ?
F00G C01Y F6 101(3) . . ?
F00J C01Y S00D 110.7(3) . . ?
F00U C01Y S00D 114.6(5) . . ?
F00U C01Y F00G 108.7(6) . . ?
F00U C01Y F00J 105.4(8) . . ?
F00U C01Y F6 19(6) . . ?
F6 C01Y S00D 103(4) . . ?
F6 C01Y F00J 124(6) . . ?
F7 C01Y S00D 114.9(16) . . ?
F7 C01Y F00G 123(3) . . ?
F7 C01Y F00J 28(4) . . ?
F7 C01Y F00U 79(5) . . ?
F7 C01Y F6 98(8) . . ?
N00Z C01Z C01V 106.5(2) . . ?
N00Z C01Z H01X 110.4 . . ?
N00Z C01Z H01Y 110.4 . . ?
C01V C01Z H01X 110.4 . . ?
C01V C01Z H01Y 110.4 . . ?
H01X C01Z H01Y 108.6 . . ?
N011 C020 C01X 109.9(2) . . ?
N011 C020 H02A 109.7 . . ?
N011 C020 H02B 109.7 . . ?
C01X C020 H02A 109.7 . . ?
C01X C020 H02B 109.7 . . ?
H02A C020 H02B 108.2 . . ?
N00V C022 H02C 109.7 . . ?
N00V C022 H02D 109.7 . . ?
N00V C022 C028 110.0(3) . . ?
H02C C022 H02D 108.2 . . ?
C028 C022 H02C 109.7 . . ?
C028 C022 H02D 109.7 . . ?
N00S C024 H02E 109.7 . . ?
N00S C024 H02F 109.7 . . ?
N00S C024 C025 109.7(3) . . ?
H02E C024 H02F 108.2 . . ?
C025 C024 H02E 109.7 . . ?
C025 C024 H02F 109.7 . . ?
N01C C025 C024 106.9(3) . . ?
N01C C025 H02G 110.3 . . ?
N01C C025 H02H 110.3 . . ?
C024 C025 H02G 110.3 . . ?
C024 C025 H02H 110.3 . . ?
H02G C025 H02H 108.6 . . ?
F00I C026 S00C 111.6(2) . . ?
F00I C026 F00M 107.6(3) . . ?
F00I C026 F00X 107.8(3) . . ?
F00M C026 S00C 110.3(3) . . ?
F00X C026 S00C 110.6(3) . . ?
F00X C026 F00M 108.9(3) . . ?
N01C C028 C022 107.6(3) . . ?
N01C C028 H02I 110.2 . . ?
N01C C028 H02J 110.2 . . ?
C022 C028 H02I 110.2 . . ?
C022 C028 H02J 110.2 . . ?
H02I C028 H02J 108.5 . . ?
F00R C029 S00F 111.3(5) . . ?
F00R C029 F027 107.3(6) . . ?
F021 C029 S00F 110.0(4) . . ?
F021 C029 F00R 109.5(7) . . ?
F021 C029 F027 109.3(5) . . ?
F027 C029 S00F 109.3(4) . . ?
I003 I3 C01K 80.4(14) . . ?
F00J F7 F00U 146(3) . . ?
F00J F7 C01Y 95(5) . . ?
C01Y F7 F00U 56(3) . . ?
O01N O9 S00D 74(3) . . ?
O00W O1 S00D 65(4) . . ?
O10A S00G O01G 115.2(13) . . ?
O10A S00G O0 113.9(13) . . ?
O10A S00G C0 102.7(12) . . ?
O01G S00G C0 104.6(10) . . ?
O0 S00G O01G 114.2(13) . . ?
O0 S00G C0 104.5(10) . . ?
F0 C0 S00G 112.1(15) . . ?
F1 C0 S00G 110.0(10) . . ?
F1 C0 F0 108.6(15) . . ?
F1 C0 F00S 108.3(11) . . ?
F00S C0 S00G 109.5(10) . . ?
F00S C0 F0 108.3(14) . . ?

loop_
_geom_bond_atom_site_label_1
_geom_bond_atom_site_label_2
_geom_bond_distance
_geom_bond_site_symmetry_2
_geom_bond_publ_flag
I001 C014 2.092(3) . ?
I002 C015 2.093(3) . ?
I003 C01K 2.091(3) . ?
I003 I3 0.52(4) . ?
Fe04 Cl2 2.2884(8) . ?
Fe04 Cl3 2.2528(8) . ?
Fe04 N00H 2.122(2) . ?
Fe04 N00S 2.164(3) . ?
Fe04 N00V 2.186(3) . ?
Fe04 N01C 2.188(3) . ?
Fe05 Cl5 2.2877(8) . ?
Fe05 Cl4 2.2397(8) . ?
Fe05 N00K 2.124(2) . ?
Fe05 N00P 2.163(2) . ?
Fe05 N00Q 2.178(2) . ?
Fe05 N00Z 2.215(3) . ?
Fe06 Cl1 2.2600(9) . ?
Fe06 Cl 2.2462(8) . ?
Fe06 N00N 2.110(2) . ?
Fe06 N00Y 2.209(3) . ?
Fe06 N010 2.198(3) . ?
Fe06 N011 2.170(3) . ?
S00C O00O 1.446(2) . ?
S00C O00T 1.442(3) . ?
S00C O018 1.436(3) . ?
S00C C026 1.816(3) . ?
S00D O00L 1.434(2) . ?
S00D O00W 1.432(3) . ?
S00D O01N 1.442(3) . ?
S00D C01Y 1.826(3) . ?
S00D O9 1.45(3) . ?
S00D O1 1.58(5) . ?
S00F O01F 1.439(4) . ?
S00F O023 1.452(5) . ?
S00F C029 1.812(6) . ?
S00F O10 1.437(5) . ?
F00G C01Y 1.341(4) . ?
N00H C012 1.343(4) . ?
N00H C01B 1.344(4) . ?
F00I C026 1.322(4) . ?
F00J C01Y 1.360(10) . ?
F00J F7 0.64(8) . ?
N00K C013 1.340(4) . ?
N00K C01E 1.338(4) . ?
F00M C026 1.329(4) . ?
N00N C017 1.339(4) . ?
N00N C01M 1.341(4) . ?
N00P H00P 1.0000 . ?
N00P C01I 1.487(4) . ?
N00P C01Q 1.488(4) . ?
N00Q H00Q 1.0000 . ?
N00Q C01O 1.491(4) . ?
N00Q C01V 1.489(4) . ?
F00R C029 1.325(9) . ?
N00S H00S 1.0000 . ?
N00S C01J 1.486(4) . ?
N00S C024 1.491(5) . ?
F00U C01Y 1.324(11) . ?
F00U F7 1.58(9) . ?
N00V H00V 1.0000 . ?
N00V C01P 1.487(4) . ?
N00V C022 1.485(4) . ?
O00W O1 0.71(8) . ?
F00X C026 1.326(4) . ?
N00Y H00Y 1.0000 . ?
N00Y C01T 1.476(4) . ?
N00Y C01X 1.479(4) . ?
N00Z H00Z 1.0000 . ?
N00Z C01R 1.479(4) . ?
N00Z C01Z 1.479(4) . ?
N010 H010 1.0000 . ?
N010 C01U 1.490(4) . ?
N010 C01W 1.476(4) . ?
N011 H011 1.0000 . ?
N011 C01S 1.483(4) . ?
N011 C020 1.494(4) . ?
C012 C01A 1.389(4) . ?
C012 C01J 1.506(4) . ?
C013 C019 1.382(4) . ?
C013 C01I 1.511(4) . ?
C014 C019 1.400(4) . ?
C014 C01D 1.399(4) . ?
C015 C01A 1.391(4) . ?
C015 C01G 1.391(4) . ?
C017 C01L 1.389(4) . ?
C017 C01W 1.509(4) . ?
C019 H019 0.9500 . ?
C01A H01Z 0.9500 . ?
C01B C01G 1.383(4) . ?
C01B C01P 1.505(4) . ?
N01C H01 1.0000 . ?
N01C C025 1.471(5) . ?
N01C C028 1.482(5) . ?
C01D H01M 0.9500 . ?
C01D C01E 1.385(4) . ?
C01E C01O 1.519(4) . ?
C01G H1 0.9500 . ?
C01H H01H 0.9500 . ?
C01H C01K 1.389(4) . ?
C01H C01M 1.388(4) . ?
C01I H01N 0.9900 . ?
C01I H01O 0.9900 . ?
C01J H2 0.9900 . ?
C01J H 0.9900 . ?
C01K C01L 1.395(4) . ?
C01K I3 2.114(11) . ?
C01L H01L 0.9500 . ?
C01M C01S 1.504(4) . ?
O01N O9 0.77(5) . ?
C01O H01P 0.9900 . ?
C01O H01Q 0.9900 . ?
C01P H3 0.9900 . ?
C01P HA 0.9900 . ?
C01Q H01R 0.9900 . ?
C01Q H01S 0.9900 . ?
C01Q C01R 1.527(4) . ?
C01R H01T 0.9900 . ?
C01R H01U 0.9900 . ?
C01S H01A 0.9900 . ?
C01S H01B 0.9900 . ?
C01T H01C 0.9900 . ?
C01T H01D 0.9900 . ?
C01T C01U 1.512(4) . ?
C01U H01E 0.9900 . ?
C01U H01F 0.9900 . ?
C01V H01V 0.9900 . ?
C01V H01W 0.9900 . ?
C01V C01Z 1.514(5) . ?
C01W H01G 0.9900 . ?
C01W H01I 0.9900 . ?
C01X H01J 0.9900 . ?
C01X H01K 0.9900 . ?
C01X C020 1.515(5) . ?
C01Y F6 1.36(4) . ?
C01Y F7 1.14(3) . ?
C01Z H01X 0.9900 . ?
C01Z H01Y 0.9900 . ?
C020 H02A 0.9900 . ?
C020 H02B 0.9900 . ?
F021 C029 1.324(7) . ?
C022 H02C 0.9900 . ?
C022 H02D 0.9900 . ?
C022 C028 1.510(6) . ?
C024 H02E 0.9900 . ?
C024 H02F 0.9900 . ?
C024 C025 1.517(6) . ?
C025 H02G 0.9900 . ?
C025 H02H 0.9900 . ?
F027 C029 1.332(7) . ?
C028 H02I 0.9900 . ?
C028 H02J 0.9900 . ?
O10A S00G 1.434(14) . ?
O01G S00G 1.463(14) . ?
S00G O0 1.440(15) . ?
S00G C0 1.797(14) . ?
C0 F0 1.338(17) . ?
C0 F1 1.311(14) . ?
C0 F00S 1.337(13) . ?

loop_
_geom_torsion_atom_site_label_1
_geom_torsion_atom_site_label_2
_geom_torsion_atom_site_label_3
_geom_torsion_atom_site_label_4
_geom_torsion
_geom_torsion_site_symmetry_1
_geom_torsion_site_symmetry_2
_geom_torsion_site_symmetry_3
_geom_torsion_site_symmetry_4
_geom_torsion_publ_flag
I001 C014 C019 C013 176.6(2) . . . . ?
I001 C014 C01D C01E -177.3(2) . . . . ?
I002 C015 C01A C012 177.3(2) . . . . ?
I002 C015 C01G C01B -177.3(2) . . . . ?
I003 C01K C01L C017 -178.1(2) . . . . ?
Fe04 N00H C012 C01A 179.1(2) . . . . ?
Fe04 N00H C012 C01J -4.4(3) . . . . ?
Fe04 N00H C01B C01G -179.1(2) . . . . ?
Fe04 N00H C01B C01P 4.5(3) . . . . ?
Fe04 N00S C01J C012 -30.5(3) . . . . ?
Fe04 N00S C024 C025 44.7(3) . . . . ?
Fe04 N00V C01P C01B 28.2(3) . . . . ?
Fe04 N00V C022 C028 -45.0(3) . . . . ?
Fe04 N01C C025 C024 39.9(3) . . . . ?
Fe04 N01C C028 C022 -37.6(3) . . . . ?
Fe05 N00K C013 C019 -171.8(2) . . . . ?
Fe05 N00K C013 C01I 10.0(3) . . . . ?
Fe05 N00K C01E C01D 171.1(2) . . . . ?
Fe05 N00K C01E C01O -10.3(3) . . . . ?
Fe05 N00P C01I C013 31.4(3) . . . . ?
Fe05 N00P C01Q C01R -46.0(3) . . . . ?
Fe05 N00Q C01O C01E -33.6(3) . . . . ?
Fe05 N00Q C01V C01Z 44.3(3) . . . . ?
Fe05 N00Z C01R C01Q -37.3(3) . . . . ?
Fe05 N00Z C01Z C01V 40.2(3) . . . . ?
Fe06 N00N C017 C01L -179.2(2) . . . . ?
Fe06 N00N C017 C01W 4.0(3) . . . . ?
Fe06 N00N C01M C01H 179.9(2) . . . . ?
Fe06 N00N C01M C01S -2.2(3) . . . . ?
Fe06 N00Y C01T C01U -39.4(3) . . . . ?
Fe06 N00Y C01X C020 38.0(3) . . . . ?
Fe06 N010 C01U C01T -44.5(3) . . . . ?
Fe06 N010 C01W C017 29.3(3) . . . . ?
Fe06 N011 C01S C01M -30.7(3) . . . . ?
Fe06 N011 C020 C01X 43.0(3) . . . . ?
S00D C01Y F7 F00J -87(3) . . . . ?
S00D C01Y F7 F00U 112(2) . . . . ?
F00G C01Y F7 F00J 55(5) . . . . ?
F00G C01Y F7 F00U -105(3) . . . . ?
N00H C012 C01A C015 0.2(4) . . . . ?
N00H C012 C01J N00S 23.0(4) . . . . ?
N00H C01B C01G C015 -0.2(4) . . . . ?
N00H C01B C01P N00V -22.0(4) . . . . ?
F00J C01Y F7 F00U -160(3) . . . . ?
N00K C013 C019 C014 0.6(4) . . . . ?
N00K C013 C01I N00P -27.3(3) . . . . ?
N00K C01E C01O N00Q 29.1(3) . . . . ?
O00L S00D O00W O1 56(4) . . . . ?
O00L S00D O01N O9 138(3) . . . . ?
O00L S00D C01Y F00G 175.2(2) . . . . ?
O00L S00D C01Y F00J -68.0(7) . . . . ?
O00L S00D C01Y F00U 51.0(6) . . . . ?
O00L S00D C01Y F6 67(5) . . . . ?
O00L S00D C01Y F7 -38(5) . . . . ?
O00L S00D O9 O01N -59(3) . . . . ?
O00L S00D O1 O00W -130(3) . . . . ?
N00N C017 C01L C01K -1.6(4) . . . . ?
N00N C017 C01W N010 -22.5(4) . . . . ?
N00N C01M C01S N011 22.3(4) . . . . ?
O00O S00C C026 F00I 176.0(2) . . . . ?
O00O S00C C026 F00M -64.5(3) . . . . ?
O00O S00C C026 F00X 56.0(3) . . . . ?
N00P C01Q C01R N00Z 55.6(3) . . . . ?
N00Q C01V C01Z N00Z -56.7(3) . . . . ?
N00S C024 C025 N01C -56.9(3) . . . . ?
O00T S00C C026 F00I 56.6(3) . . . . ?
O00T S00C C026 F00M 176.1(3) . . . . ?
O00T S00C C026 F00X -63.4(3) . . . . ?
F00U C01Y F7 F00J 160(3) . . . . ?
N00V C022 C028 N01C 55.5(3) . . . . ?
O00W S00D O01N O9 0(3) . . . . ?
O00W S00D C01Y F00G -64.6(4) . . . . ?
O00W S00D C01Y F00J 52.1(7) . . . . ?
O00W S00D C01Y F00U 171.1(7) . . . . ?
O00W S00D C01Y F6 -173(5) . . . . ?
O00W S00D C01Y F7 82(5) . . . . ?
O00W S00D O9 O01N -180(2) . . . . ?
N00Y C01T C01U N010 56.6(3) . . . . ?
N00Y C01X C020 N011 -53.6(3) . . . . ?
C012 N00H C01B C01G 1.0(4) . . . . ?
C012 N00H C01B C01P -175.4(3) . . . . ?
C013 N00K C01E C01D -2.1(4) . . . . ?
C013 N00K C01E C01O 176.6(3) . . . . ?
C014 C01D C01E N00K 0.8(4) . . . . ?
C014 C01D C01E C01O -177.8(3) . . . . ?
C017 N00N C01M C01H -1.4(4) . . . . ?
C017 N00N C01M C01S 176.5(3) . . . . ?
O018 S00C C026 F00I -63.8(3) . . . . ?
O018 S00C C026 F00M 55.8(3) . . . . ?
O018 S00C C026 F00X 176.3(3) . . . . ?
C019 C013 C01I N00P 154.5(3) . . . . ?
C019 C014 C01D C01E 1.2(4) . . . . ?
C01A C012 C01J N00S -160.5(3) . . . . ?
C01A C015 C01G C01B -0.5(4) . . . . ?
C01B N00H C012 C01A -1.0(4) . . . . ?
C01B N00H C012 C01J 175.6(3) . . . . ?
C01D C014 C019 C013 -1.8(4) . . . . ?
C01D C01E C01O N00Q -152.3(3) . . . . ?
C01E N00K C013 C019 1.4(4) . . . . ?
C01E N00K C013 C01I -176.8(3) . . . . ?
O01F S00F C029 F00R -179.1(6) . . . . ?
O01F S00F C029 F021 -57.5(5) . . . . ?
O01F S00F C029 F027 62.5(5) . . . . ?
C01G C015 C01A C012 0.5(4) . . . . ?
C01G C01B C01P N00V 161.7(3) . . . . ?
C01H C01K C01L C017 0.2(5) . . . . ?
C01H C01M C01S N011 -159.9(3) . . . . ?
C01I N00P C01Q C01R 77.7(3) . . . . ?
C01I C013 C019 C014 178.6(3) . . . . ?
C01J N00S C024 C025 -79.5(3) . . . . ?
C01J C012 C01A C015 -176.0(3) . . . . ?
C01K C01H C01M N00N 0.1(4) . . . . ?
C01K C01H C01M C01S -177.6(3) . . . . ?
C01L C017 C01W N010 160.8(3) . . . . ?
C01M N00N C017 C01L 2.2(4) . . . . ?
C01M N00N C017 C01W -174.6(3) . . . . ?
C01M C01H C01K I003 178.8(2) . . . . ?
C01M C01H C01K C01L 0.5(5) . . . . ?
C01M C01H C01K I3 -170.8(7) . . . . ?
O01N S00D O00W O1 -166(4) . . . . ?
O01N S00D C01Y F00G 56.5(4) . . . . ?
O01N S00D C01Y F00J 173.2(7) . . . . ?
O01N S00D C01Y F00U -67.8(7) . . . . ?
O01N S00D C01Y F6 -52(5) . . . . ?
O01N S00D C01Y F7 -157(5) . . . . ?
O01N S00D O1 O00W 20(6) . . . . ?
C01O N00Q C01V C01Z -78.4(3) . . . . ?
C01P N00V C022 C028 78.2(3) . . . . ?
C01P C01B C01G C015 175.8(3) . . . . ?
C01Q N00P C01I C013 -90.8(3) . . . . ?
C01R N00Z C01Z C01V 167.9(2) . . . . ?
C01S N011 C020 C01X -80.7(3) . . . . ?
C01T N00Y C01X C020 165.3(2) . . . . ?
C01U N010 C01W C017 -91.7(3) . . . . ?
C01V N00Q C01O C01E 87.8(3) . . . . ?
C01W N010 C01U C01T 78.3(3) . . . . ?
C01W C017 C01L C01K 175.0(3) . . . . ?
C01X N00Y C01T C01U -167.1(2) . . . . ?
C01Y S00D O00W O1 -55(4) . . . . ?
C01Y S00D O01N O9 -111(3) . . . . ?
C01Y S00D O9 O01N 78(3) . . . . ?
C01Y S00D O1 O00W 127(4) . . . . ?
C01Y F00J F7 F00U 30(4) . . . . ?
C01Y F00U F7 F00J -36(5) . . . . ?
C01Z N00Z C01R C01Q -164.8(2) . . . . ?
C020 N011 C01S C01M 92.6(3) . . . . ?
C022 N00V C01P C01B -93.1(3) . . . . ?
O023 S00F C029 F00R -60.3(6) . . . . ?
O023 S00F C029 F021 61.3(5) . . . . ?
O023 S00F C029 F027 -178.7(4) . . . . ?
C024 N00S C01J C012 91.4(3) . . . . ?
C025 N01C C028 C022 -164.6(3) . . . . ?
C028 N01C C025 C024 167.2(3) . . . . ?
O10 S00F C029 F00R 59.0(7) . . . . ?
O10 S00F C029 F021 -179.4(5) . . . . ?
O10 S00F C029 F027 -59.4(5) . . . . ?
I3 C01K C01L C017 169.7(10) . . . . ?
F6 C01Y F7 F00J 164(3) . . . . ?
F6 C01Y F7 F00U 4(2) . . . . ?
F7 F00J C01Y S00D 104(3) . . . . ?
F7 F00J C01Y F00G -135(3) . . . . ?
F7 F00J C01Y F00U -20(3) . . . . ?
F7 F00J C01Y F6 -19(4) . . . . ?
F7 F00U C01Y S00D -112.6(16) . . . . ?
F7 F00U C01Y F00G 121.6(16) . . . . ?
F7 F00U C01Y F00J 9.4(15) . . . . ?
F7 F00U C01Y F6 -169(6) . . . . ?
O9 S00D O00W O1 -166(4) . . . . ?
O9 S00D C01Y F00G 25(2) . . . . ?
O9 S00D C01Y F00J 142(2) . . . . ?
O9 S00D C01Y F00U -99(2) . . . . ?
O9 S00D C01Y F6 -83(6) . . . . ?
O9 S00D C01Y F7 172(6) . . . . ?
O9 S00D O1 O00W 15(5) . . . . ?
O1 S00D O01N O9 -9(4) . . . . ?
O1 S00D C01Y F00G -86(3) . . . . ?
O1 S00D C01Y F00J 31(3) . . . . ?
O1 S00D C01Y F00U 150(3) . . . . ?
O1 S00D C01Y F6 166(6) . . . . ?
O1 S00D C01Y F7 61(6) . . . . ?
O1 S00D O9 O01N 174(3) . . . . ?
O10A S00G C0 F0 -59.7(17) . . . . ?
O10A S00G C0 F1 179.3(13) . . . . ?
O10A S00G C0 F00S 60.5(15) . . . . ?
O01G S00G C0 F0 60.9(16) . . . . ?
O01G S00G C0 F1 -60.0(14) . . . . ?
O01G S00G C0 F00S -178.9(12) . . . . ?
O0 S00G C0 F0 -178.8(14) . . . . ?
O0 S00G C0 F1 60.2(13) . . . . ?
O0 S00G C0 F00S -58.6(14) . . . . ?
